data_1577072
loop_
_publ_author_name
'Rubio, Victoria P.'
'Durham, Mckinley H.'
'Scurria, Matthew'
'Kerr, Tyler A.'
'Gutierrez, Osvaldo'
'Spokoyny, Alex'

_publ_section_title
;
 Bridging Lewis Acidic Antimony Centers with Electron-Withdrawing
 Carborane Cages
;
_journal_name_full 'Chemical Science'
_journal_paper_doi 10.1039/D6SC00316H
_journal_year 2026
_chemical_formula_moiety 'C26 H30 B10 Sb2, 2(C7 H8)'
_chemical_formula_sum 'C40 H46 B10 Sb2'
_chemical_formula_weight 878.37
_space_group_crystal_system monoclinic
_space_group_IT_number 15
_space_group_name_Hall '-C 2yc'
_space_group_name_H-M_alt 'C 1 2/c 1'
_atom_sites_solution_hydrogens geom
_atom_sites_solution_primary 'dual space'
_audit_creation_method
;FinalCif V154 by Daniel Kratzert, Freiburg 2025, 
https://dkratzert.de/finalcif.html
;
_audit_update_record
;
2025-12-10 deposited with the CCDC.	2026-04-06 downloaded from the CCDC.
;
_cell_angle_alpha 90
_cell_angle_beta 133.3752(15)
_cell_angle_gamma 90
_cell_formula_units_Z 4
_cell_length_a 28.040(2)
_cell_length_b 9.8956(8)
_cell_length_c 19.6271(15)
_cell_measurement_reflns_used 9805
_cell_measurement_temperature 100(2)
_cell_measurement_theta_max 30.5115
_cell_measurement_theta_min 2.288
_cell_volume 3958.5(5)
_computing_cell_refinement 'SAINT V8.41'
_computing_data_collection 'Bruker BIS 2021.1.0.5/14-Jul-2021'
_computing_data_reduction 'SAINT V8.41'
_computing_molecular_graphics 'ShelXle (H\"ubschle 2011)'
_computing_structure_refinement 'SHELXL-2019/2 (Sheldrick, 2019)'
_computing_structure_solution 'SHELXD (G. Sheldrick)'
_diffrn_ambient_environment N~2~
_diffrn_ambient_temperature 100(2)
_diffrn_detector CCD
_diffrn_detector_type 'Bruker Apex-II CCD'
_diffrn_measured_fraction_theta_full 0.999
_diffrn_measured_fraction_theta_max 0.999
_diffrn_measurement_device 'three-circle diffractometer'
_diffrn_measurement_device_type 'Bruker D8 three-axis goniometer'
_diffrn_measurement_method 'omega and phi scans'
_diffrn_radiation_monochromator Triumph
_diffrn_radiation_probe x-ray
_diffrn_radiation_type MoK\a
_diffrn_radiation_wavelength 0.71073
_diffrn_reflns_av_R_equivalents 0.0574
_diffrn_reflns_av_unetI/netI 0.0250
_diffrn_reflns_Laue_measured_fraction_full 0.999
_diffrn_reflns_Laue_measured_fraction_max 0.999
_diffrn_reflns_limit_h_max 24
_diffrn_reflns_limit_h_min -33
_diffrn_reflns_limit_k_max 11
_diffrn_reflns_limit_k_min 0
_diffrn_reflns_limit_l_max 23
_diffrn_reflns_limit_l_min 0
_diffrn_reflns_number 9412
_diffrn_reflns_point_group_measured_fraction_full 0.999
_diffrn_reflns_point_group_measured_fraction_max 0.999
_diffrn_reflns_theta_full 25.018
_diffrn_reflns_theta_max 25.018
_diffrn_reflns_theta_min 1.998
_diffrn_source 'sealed X-ray tube'
_diffrn_source_current 30
_diffrn_source_type K780
_diffrn_source_voltage 50
_exptl_absorpt_coefficient_mu 1.394
_exptl_absorpt_correction_T_max 0.74607
_exptl_absorpt_correction_T_min 0.68124
_exptl_absorpt_correction_type multi-scan
_exptl_absorpt_process_details
;TWINABS - Bruker AXS scaling for twinned crystals - Version 2012/1: Krause, L., 
Herbst-Irmer, R., Sheldrick G.M. & Stalke D., J. Appl. Cryst. 48 (2015) 3-10
;
_exptl_crystal_colour colourless
_exptl_crystal_density_diffrn 1.474
_exptl_crystal_description block
_exptl_crystal_F_000 1752
_exptl_crystal_size_max 0.250
_exptl_crystal_size_mid 0.235
_exptl_crystal_size_min 0.120
_refine_diff_density_max 1.605
_refine_diff_density_min -0.602
_refine_diff_density_rms 0.140
_refine_ls_extinction_method none
_refine_ls_goodness_of_fit_ref 1.206
_refine_ls_hydrogen_treatment constr
_refine_ls_matrix_type full
_refine_ls_number_parameters 237
_refine_ls_number_reflns 9412
_refine_ls_number_restraints 0
_refine_ls_restrained_S_all 1.206
_refine_ls_R_factor_all 0.0520
_refine_ls_R_factor_gt 0.0455
_refine_ls_shift/su_max 0.000
_refine_ls_shift/su_mean 0.000
_refine_ls_structure_factor_coef Fsqd
_refine_ls_weighting_details 'w=1/[\s^2^(Fo^2^)+53.0058P] where P=(Fo^2^+2Fc^2^)/3'
_refine_ls_weighting_scheme calc
_refine_ls_wR_factor_gt 0.1042
_refine_ls_wR_factor_ref 0.1085
_reflns_Friedel_coverage 0.000
_reflns_number_gt 8560
_reflns_number_total 9412
_reflns_threshold_expression 'I > 2\s(I)'
_twin_special_details 'The data was integrated as a 2-component twin. '
_twin_individual_id 2
_twin_individual_twin_matrix_11 0.13211
_twin_individual_twin_matrix_12 -0.06804
_twin_individual_twin_matrix_13 0.9656
_twin_individual_twin_matrix_21 0.99887
_twin_individual_twin_matrix_22 0.00721
_twin_individual_twin_matrix_23 -0.01287
_twin_individual_twin_matrix_31 -0.07616
_twin_individual_twin_matrix_32 1.03205
_twin_individual_twin_matrix_33 0.03406
_cod_data_source_file d6sc00316h2.cif
_cod_data_source_block as96vr
_cod_depositor_comments
;
The following automatic conversions were performed:

data item '_diffrn_radiation_probe' value 'X-ray' was changed to
'x-ray' in accordance with the
/home/data/users/saulius/crontab/automatic-downloads/rss-feeds/RSC/lib/dictionaries/cif_core.dic
dictionary named 'cif_core.dic' version 2.4.2 last updated on
2011-04-26.

Automatic conversion script
Id: cif_fix_values 8170 2020-07-09 18:12:32Z antanas 
;
_cod_original_cell_volume 3958.6(5)
_cod_original_sg_symbol_H-M 'C 2/c'
_cod_database_code 1577072
_shelx_shelxl_version_number 2019/3
_shelx_space_group_comment
;
The symmetry employed for this shelxl refinement is uniquely defined
by the following loop, which should always be used as a source of
symmetry information in preference to the above space-group names.
They are only intended as comments.
;
_shelx_estimated_absorpt_t_min 0.722
_shelx_estimated_absorpt_t_max 0.851
_diffrn_measurement_ambient_temperature_device_make 'Oxford Cryostream 700'

loop_
_space_group_symop_operation_xyz
'x, y, z'
'-x, y, -z+1/2'
'x+1/2, y+1/2, z'
'-x+1/2, y+1/2, -z+1/2'
'-x, -y, -z'
'x, -y, z-1/2'
'-x+1/2, -y+1/2, -z'
'x+1/2, -y+1/2, z-1/2'

loop_
_atom_site_label
_atom_site_type_symbol
_atom_site_fract_x
_atom_site_fract_y
_atom_site_fract_z
_atom_site_U_iso_or_equiv
_atom_site_adp_type
_atom_site_occupancy
_atom_site_site_symmetry_order
_atom_site_calc_flag
_atom_site_refinement_flags_posn
_atom_site_refinement_flags_adp
_atom_site_refinement_flags_occupancy
_atom_site_disorder_assembly
_atom_site_disorder_group
Sb1 Sb 0.03014(2) 0.07201(4) 0.86435(2) 0.01496(13) Uani 1 1 d . . . . .
C1 C 0.0183(3) 0.2753(6) 0.8068(4) 0.0132(12) Uani 1 1 d . . . . .
C2 C 0.1264(3) 0.0294(6) 0.9202(4) 0.0178(13) Uani 1 1 d . . . . .
C3 C 0.1819(3) 0.1092(6) 0.9844(4) 0.0211(14) Uani 1 1 d . . . . .
H3 H 0.179065 0.189456 1.007994 0.025 Uiso 1 1 calc R U . . .
C4 C 0.2413(3) 0.0718(7) 1.0139(5) 0.0277(15) Uani 1 1 d . . . . .
H4 H 0.279024 0.126387 1.057883 0.033 Uiso 1 1 calc R U . . .
C5 C 0.2459(3) -0.0440(7) 0.9799(5) 0.0326(17) Uani 1 1 d . . . . .
H5 H 0.286694 -0.068685 1.000097 0.039 Uiso 1 1 calc R U . . .
C6 C 0.1911(3) -0.1246(7) 0.9161(5) 0.0313(17) Uani 1 1 d . . . . .
H6 H 0.194273 -0.204540 0.892677 0.038 Uiso 1 1 calc R U . . .
C7 C 0.1317(3) -0.0882(6) 0.8866(4) 0.0220(14) Uani 1 1 d . . . . .
H7 H 0.094213 -0.143765 0.843193 0.026 Uiso 1 1 calc R U . . .
C8 C 0.0521(3) 0.1361(6) 0.9871(4) 0.0167(13) Uani 1 1 d . . . . .
C9 C -0.0005(3) 0.1750(6) 0.9762(4) 0.0186(13) Uani 1 1 d . . . . .
H9 H -0.043246 0.180294 0.915053 0.022 Uiso 1 1 calc R U . . .
C10 C 0.0085(3) 0.2059(6) 1.0530(4) 0.0224(14) Uani 1 1 d . . . . .
H10 H -0.027601 0.234993 1.044452 0.027 Uiso 1 1 calc R U . . .
C11 C 0.0704(3) 0.1945(6) 1.1428(4) 0.0264(15) Uani 1 1 d . . . . .
H11 H 0.076840 0.216282 1.195751 0.032 Uiso 1 1 calc R U . . .
C12 C 0.1225(3) 0.1514(7) 1.1545(4) 0.0307(17) Uani 1 1 d . . . . .
H12 H 0.164497 0.140615 1.215975 0.037 Uiso 1 1 calc R U . . .
C13 C 0.1140(3) 0.1237(7) 1.0777(4) 0.0260(15) Uani 1 1 d . . . . .
H13 H 0.150427 0.096278 1.086609 0.031 Uiso 1 1 calc R U . . .
C14 C 0.1498(3) 0.6285(8) 1.1396(5) 0.0317(16) Uani 1 1 d . . . . .
C15 C 0.1724(3) 0.6768(7) 1.2228(5) 0.0317(17) Uani 1 1 d . . . . .
H15 H 0.162042 0.630489 1.253656 0.038 Uiso 1 1 calc R U . . .
C16 C 0.2102(4) 0.7929(8) 1.2620(6) 0.052(2) Uani 1 1 d . . . . .
H16 H 0.224923 0.828244 1.318790 0.062 Uiso 1 1 calc R U . . .
C17 C 0.2264(4) 0.8573(9) 1.2169(9) 0.069(3) Uani 1 1 d . . . . .
H17 H 0.253114 0.935952 1.243517 0.083 Uiso 1 1 calc R U . . .
C18 C 0.2037(4) 0.8065(10) 1.1340(8) 0.063(3) Uani 1 1 d . . . . .
H18 H 0.214603 0.850871 1.103354 0.076 Uiso 1 1 calc R U . . .
C19 C 0.1663(4) 0.6955(9) 1.0957(5) 0.043(2) Uani 1 1 d . . . . .
H19 H 0.150806 0.662119 1.038077 0.051 Uiso 1 1 calc R U . . .
C20 C 0.1064(4) 0.5099(8) 1.0949(6) 0.050(2) Uani 1 1 d . . . . .
H20A H 0.063144 0.536946 1.035425 0.075 Uiso 1 1 calc R U . . .
H20B H 0.101837 0.472519 1.136465 0.075 Uiso 1 1 calc R U . . .
H20C H 0.125192 0.441346 1.083137 0.075 Uiso 1 1 calc R U . . .
B1 B 0.0631(3) 0.3195(7) 0.7801(4) 0.0157(14) Uani 1 1 d . . . . .
H1 H 0.104274 0.256953 0.799621 0.019 Uiso 1 1 calc R U . . .
B2 B 0.0701(3) 0.4099(7) 0.8649(5) 0.0167(14) Uani 1 1 d . . . . .
H2 H 0.116531 0.408776 0.941013 0.020 Uiso 1 1 calc R U . . .
B3 B -0.0079(3) 0.4105(7) 0.8278(5) 0.0183(15) Uani 1 1 d . . . . .
H3A H -0.013179 0.409945 0.879514 0.022 Uiso 1 1 calc R U . . .
B4 B 0.0194(3) 0.5558(7) 0.8098(4) 0.0184(15) Uani 1 1 d . . . . .
H4A H 0.032064 0.652187 0.849115 0.022 Uiso 1 1 calc R U . . .
B5 B -0.0642(3) 0.4992(7) 0.7193(5) 0.0181(15) Uani 1 1 d . . . . .
H5A H -0.106547 0.557551 0.699075 0.022 Uiso 1 1 calc R U . . .

loop_
_atom_site_aniso_label
_atom_site_aniso_U_11
_atom_site_aniso_U_22
_atom_site_aniso_U_33
_atom_site_aniso_U_23
_atom_site_aniso_U_13
_atom_site_aniso_U_12
Sb1 0.0144(2) 0.0151(2) 0.01238(19) -0.00046(16) 0.00804(17) -0.00199(17)
C1 0.010(3) 0.018(3) 0.011(3) -0.001(2) 0.007(2) -0.001(2)
C2 0.018(3) 0.016(3) 0.016(3) 0.005(2) 0.011(3) 0.004(2)
C3 0.019(3) 0.017(3) 0.022(3) 0.002(2) 0.012(3) 0.002(2)
C4 0.018(3) 0.023(3) 0.030(3) 0.001(3) 0.012(3) 0.000(3)
C5 0.018(3) 0.035(4) 0.037(4) 0.005(3) 0.016(3) 0.007(3)
C6 0.025(4) 0.029(4) 0.031(4) -0.001(3) 0.016(3) 0.008(3)
C7 0.018(3) 0.021(3) 0.017(3) 0.002(2) 0.008(3) 0.002(3)
C8 0.018(3) 0.016(3) 0.012(3) 0.000(2) 0.009(3) -0.001(2)
C9 0.014(3) 0.022(3) 0.018(3) 0.002(2) 0.010(3) 0.000(2)
C10 0.024(3) 0.023(3) 0.025(3) 0.004(3) 0.019(3) 0.002(3)
C11 0.036(4) 0.025(3) 0.025(3) -0.004(3) 0.024(3) -0.002(3)
C12 0.028(4) 0.040(4) 0.016(3) -0.002(3) 0.012(3) 0.003(3)
C13 0.016(3) 0.035(4) 0.021(3) 0.000(3) 0.010(3) 0.003(3)
C14 0.020(3) 0.038(4) 0.032(4) 0.006(3) 0.016(3) 0.007(3)
C15 0.029(4) 0.037(4) 0.027(4) 0.010(3) 0.018(3) 0.011(3)
C16 0.039(5) 0.034(5) 0.048(5) 0.005(4) 0.017(4) 0.014(4)
C17 0.034(5) 0.030(5) 0.095(8) 0.015(5) 0.026(6) 0.004(4)
C18 0.029(5) 0.055(6) 0.082(7) 0.044(6) 0.029(5) 0.017(4)
C19 0.030(4) 0.069(6) 0.035(4) 0.025(4) 0.024(4) 0.025(4)
C20 0.049(5) 0.037(4) 0.049(5) -0.005(4) 0.028(5) 0.002(4)
B1 0.008(3) 0.020(3) 0.015(3) 0.001(3) 0.007(3) -0.002(3)
B2 0.017(3) 0.015(3) 0.019(3) -0.002(3) 0.012(3) -0.003(3)
B3 0.016(3) 0.021(4) 0.015(3) -0.001(3) 0.010(3) 0.001(3)
B4 0.018(3) 0.020(4) 0.015(3) -0.001(3) 0.010(3) 0.000(3)
B5 0.018(4) 0.017(4) 0.019(3) 0.000(3) 0.012(3) 0.002(3)

loop_
_atom_type_symbol
_atom_type_description
_atom_type_scat_dispersion_real
_atom_type_scat_dispersion_imag
_atom_type_scat_source
C C 0.0033 0.0016 'International Tables Vol C Tables 4.2.6.8 and 6.1.1.4'
B B 0.0013 0.0007 'International Tables Vol C Tables 4.2.6.8 and 6.1.1.4'
Sb Sb -0.5866 1.5461 'International Tables Vol C Tables 4.2.6.8 and 6.1.1.4'
H H 0.0000 0.0000 'International Tables Vol C Tables 4.2.6.8 and 6.1.1.4'

loop_
_geom_angle_atom_site_label_1
_geom_angle_atom_site_label_2
_geom_angle_atom_site_label_3
_geom_angle
_geom_angle_site_symmetry_1
_geom_angle_site_symmetry_3
_geom_angle_publ_flag
C8 Sb1 C2 101.3(2) . . ?
C8 Sb1 C1 97.6(2) . . ?
C2 Sb1 C1 97.7(2) . . ?
C1 C1 B2 110.3(4) 2_556 . ?
C1 C1 B3 110.2(4) 2_556 . ?
B2 C1 B3 62.5(4) . . ?
C1 C1 B1 60.5(4) 2_556 . ?
B2 C1 B1 62.6(4) . . ?
B3 C1 B1 113.7(5) . . ?
C1 C1 B1 60.3(4) 2_556 2_556 ?
B2 C1 B1 113.9(5) . 2_556 ?
B3 C1 B1 62.8(4) . 2_556 ?
B1 C1 B1 112.5(4) . 2_556 ?
C1 C1 Sb1 114.38(14) 2_556 . ?
B2 C1 Sb1 127.4(4) . . ?
B3 C1 Sb1 121.7(4) . . ?
B1 C1 Sb1 120.1(4) . . ?
B1 C1 Sb1 111.6(4) 2_556 . ?
C3 C2 C7 119.0(6) . . ?
C3 C2 Sb1 125.7(5) . . ?
C7 C2 Sb1 115.3(4) . . ?
C4 C3 C2 120.2(6) . . ?
C5 C4 C3 120.4(6) . . ?
C4 C5 C6 120.1(7) . . ?
C7 C6 C5 119.8(6) . . ?
C6 C7 C2 120.5(6) . . ?
C9 C8 C13 118.7(6) . . ?
C9 C8 Sb1 117.1(4) . . ?
C13 C8 Sb1 123.6(5) . . ?
C10 C9 C8 120.8(6) . . ?
C9 C10 C11 120.0(6) . . ?
C12 C11 C10 119.6(6) . . ?
C11 C12 C13 120.6(6) . . ?
C12 C13 C8 120.2(6) . . ?
C15 C14 C19 119.6(7) . . ?
C15 C14 C20 120.3(7) . . ?
C19 C14 C20 120.1(8) . . ?
C14 C15 C16 120.2(8) . . ?
C15 C16 C17 119.0(9) . . ?
C18 C17 C16 119.8(9) . . ?
C19 C18 C17 121.0(10) . . ?
C18 C19 C14 120.5(9) . . ?
C1 B1 C1 59.2(4) . 2_556 ?
C1 B1 B2 58.4(4) . . ?
C1 B1 B2 105.9(5) 2_556 . ?
C1 B1 B5 105.4(5) . 2_556 ?
C1 B1 B5 105.4(5) 2_556 2_556 ?
B2 B1 B5 60.0(4) . 2_556 ?
C1 B1 B3 105.7(5) . 2_556 ?
C1 B1 B3 58.2(4) 2_556 2_556 ?
B2 B1 B3 107.8(5) . 2_556 ?
B5 B1 B3 60.1(4) 2_556 2_556 ?
C1 B2 B3 58.8(4) . . ?
C1 B2 B1 59.0(4) . . ?
B3 B2 B1 107.8(5) . . ?
C1 B2 B5 105.9(4) . 2_556 ?
B3 B2 B5 108.4(5) . 2_556 ?
B1 B2 B5 60.0(4) . 2_556 ?
C1 B2 B4 105.6(4) . . ?
B3 B2 B4 60.0(4) . . ?
B1 B2 B4 108.2(5) . . ?
B5 B2 B4 60.5(4) 2_556 . ?
C1 B3 B2 58.7(4) . . ?
C1 B3 B4 105.6(5) . . ?
B2 B3 B4 60.2(4) . . ?
C1 B3 B5 105.7(5) . . ?
B2 B3 B5 108.8(5) . . ?
B4 B3 B5 60.8(4) . . ?
C1 B3 B1 59.0(4) . 2_556 ?
B2 B3 B1 107.8(5) . 2_556 ?
B4 B3 B1 108.2(5) . 2_556 ?
B5 B3 B1 59.8(4) . 2_556 ?
B3 B4 B2 59.8(4) . . ?
B3 B4 B4 107.8(4) . 2_556 ?
B2 B4 B4 108.0(4) . 2_556 ?
B3 B4 B5 107.7(5) . 2_556 ?
B2 B4 B5 59.7(4) . 2_556 ?
B4 B4 B5 60.4(4) 2_556 2_556 ?
B3 B4 B5 59.9(4) . . ?
B2 B4 B5 107.7(5) . . ?
B4 B4 B5 59.9(4) 2_556 . ?
B5 B4 B5 108.1(5) 2_556 . ?
B2 B5 B1 60.0(4) 2_556 2_556 ?
B2 B5 B3 107.9(5) 2_556 . ?
B1 B5 B3 60.2(4) 2_556 . ?
B2 B5 B4 59.8(4) 2_556 2_556 ?
B1 B5 B4 107.6(5) 2_556 2_556 ?
B3 B5 B4 107.3(5) . 2_556 ?
B2 B5 B4 107.5(5) 2_556 . ?
B1 B5 B4 107.4(5) 2_556 . ?
B3 B5 B4 59.4(4) . . ?
B4 B5 B4 59.7(4) 2_556 . ?

loop_
_geom_bond_atom_site_label_1
_geom_bond_atom_site_label_2
_geom_bond_distance
_geom_bond_site_symmetry_2
_geom_bond_publ_flag
Sb1 C8 2.134(6) . ?
Sb1 C2 2.144(6) . ?
Sb1 C1 2.218(6) . ?
C1 C1 1.698(10) 2_556 ?
C1 B2 1.706(8) . ?
C1 B3 1.708(9) . ?
C1 B1 1.717(9) . ?
C1 B1 1.722(8) 2_556 ?
C2 C3 1.393(9) . ?
C2 C7 1.395(9) . ?
C3 C4 1.386(9) . ?
C4 C5 1.376(10) . ?
C5 C6 1.387(10) . ?
C6 C7 1.384(9) . ?
C8 C9 1.391(9) . ?
C8 C13 1.397(8) . ?
C9 C10 1.381(9) . ?
C10 C11 1.389(9) . ?
C11 C12 1.379(10) . ?
C12 C13 1.383(9) . ?
C14 C15 1.370(10) . ?
C14 C19 1.393(11) . ?
C14 C20 1.471(11) . ?
C15 C16 1.384(11) . ?
C16 C17 1.396(15) . ?
C17 C18 1.371(16) . ?
C18 C19 1.337(13) . ?
B1 B2 1.778(10) . ?
B1 B5 1.779(9) 2_556 ?
B1 B3 1.786(9) 2_556 ?
B2 B3 1.771(10) . ?
B2 B5 1.778(10) 2_556 ?
B2 B4 1.779(9) . ?
B3 B4 1.775(10) . ?
B3 B5 1.784(9) . ?
B4 B4 1.787(13) 2_556 ?
B4 B5 1.791(10) 2_556 ?
B4 B5 1.800(10) . ?
